data_2000995
loop_
_publ_author_name
'Lis, T.'

_publ_section_title
;
 Structure of zinc(II), magnesium(II) and manganese(II)
 bis(phosphoenolpyruvate) dihydrate
;
_journal_issue 3
_journal_name_full 'Acta Crystallographica Section C'
_journal_page_first 424
_journal_page_last 427
_journal_paper_doi 10.1107/S0108270191008958
_journal_volume 48
_journal_year 1992
_chemical_formula_moiety '2(C3 H4 O6 P1),H4 Mg1 O2'
_chemical_formula_sum 'C6 H12 Mg O14 P2'
_chemical_formula_weight 394.41
_space_group_IT_number 2
_space_group_name_Hall '-P 1'
_space_group_name_H-M_alt 'P -1'
_symmetry_cell_setting triclinic
_symmetry_space_group_name_Hall '-P 1'
_symmetry_space_group_name_H-M 'P -1'
_cell_angle_alpha 85.30(4)
_cell_angle_beta 86.90(4)
_cell_angle_gamma 86.56(4)
_cell_formula_units_Z 1
_cell_length_a 5.172(3)
_cell_length_b 5.333(3)
_cell_length_c 12.184(6)
_cell_volume 333.9(3)
_diffrn_radiation_type Cu
_diffrn_radiation_wavelength 1.5418
_exptl_absorpt_coefficient_mu 4.20
_exptl_crystal_density_diffrn 1.961(3)
_exptl_crystal_density_meas 1.91
_exptl_crystal_F_000 202
_cod_data_source_file mu0276.cif
_cod_data_source_block mu0276b
_cod_original_cell_volume 333.9(4)
_cod_original_formula_sum 'C6 H12 Mg1 O14 P2'
_cod_database_code 2000995

loop_
_space_group_symop_id
_space_group_symop_operation_xyz
1 x,y,z
2 -x,-y,-z

loop_
_atom_site_label
_atom_site_fract_x
_atom_site_fract_y
_atom_site_fract_z
_atom_site_U_iso_or_equiv
Mg .5 .5 .5 .0106(3)
P .25433(12) 1.01784(10) .36603(4) .0097(2)
O(1) -.0194(4) 1.0910(4) .32050(14) .0165(5)
O(2) .2447(4) .7584(3) .42241(13) .0136(5)
O(3) .3506(4) 1.2249(3) .42313(13) .0166(5)
O(4) .4345(4) .9704(3) .25640(13) .0165(5)
O(5) .8079(5) .8508(4) .11363(18) .0330(7)
O(6) .8158(6) 1.2435(5) .03445(19) .0487(8)
O(7) .7915(4) .5567(3) .36869(14) .0150(5)
C(1) .7243(6) 1.0826(6) .1033(2) .0226(8)
C(2) .5053(6) 1.1627(5) .17871(19) .0184(8)
C(3) .3960(7) 1.3929(6) .1674(2) .0282(9)
H(1) -.122(8) 1.245(5) .334(4) ?
H(5) .923(11) .817(12) .050(4) ?
H(3) .219(5) 1.453(7) .211(3) ?
H(31) .472(7) 1.516(5) .100(2) ?
H(7) .743(10) .668(8) .305(3) ?
H(71) .942(4) .633(6) .393(3) ?

loop_
_geom_bond_atom_site_label_1
_geom_bond_atom_site_label_2
_geom_bond_distance
P O(1) 1.564(2)
P O(2) 1.496(2)
P O(3) 1.477(2)
P O(4) 1.615(2)
O(4) C(2) 1.390(3)
O(5) C(1) 1.283(3)
O(6) C(1) 1.246(4)
C(1) C(2) 1.484(4)
C(2) C(3) 1.320(4)
Mg O(2) 2.059(2)
Mg O(3) 2.016(2)
Mg O(7) 2.154(2)
